data_7236961
loop_
_publ_author_name
'Chua, Ming Hui'
'Zhou, Hui'
'Lin, Ting Ting'
'Wu, Jishan'
'Xu, Jianwei'

_publ_section_title
;
 Triphenylethylenyl-based donor--acceptor--donor molecules: studies on
 structural and optical properties and AIE properties for cyanide
 detection
;
_journal_issue 46
_journal_name_full 'Journal of Materials Chemistry C'
_journal_page_first 12194
_journal_paper_doi 10.1039/C7TC04400C
_journal_volume 5
_journal_year 2017
_chemical_formula_sum 'C56 H36 N2'
_chemical_formula_weight 736.87
_chemical_name_systematic 2-(2,7-Bis(1,2,2-triphenylvinyl)-fluoren-9-ylidene)malononitrile
_space_group_crystal_system monoclinic
_space_group_IT_number 14
_space_group_name_Hall '-P 2ybc'
_space_group_name_H-M_alt 'P 1 21/c 1'
_atom_sites_solution_hydrogens geom
_audit_creation_method SHELXL-2014/7
_audit_update_record
;
2017-09-09 deposited with the CCDC.
2017-11-03 downloaded from the CCDC.
;
_cell_angle_alpha 90
_cell_angle_beta 112.4250(10)
_cell_angle_gamma 90
_cell_formula_units_Z 4
_cell_length_a 18.8041(6)
_cell_length_b 12.7049(4)
_cell_length_c 19.0559(7)
_cell_measurement_reflns_used 9848
_cell_measurement_temperature 100(2)
_cell_measurement_theta_max 69.71
_cell_measurement_theta_min 2.81
_cell_volume 4208.3(2)
_computing_cell_refinement 'APEX3 v2016.1-0 (Bruker AXS)'
_computing_data_collection 'APEX3 (Bruker AXS)'
_computing_data_reduction 'SAINT V8.32B (Bruker AXS Inc., 2014)'
_computing_molecular_graphics 'Bruker SHELXTL'
_computing_publication_material 'Bruker SHELXTL'
_computing_structure_refinement 'SHELXL--2014 (Sheldrick 2014)'
_computing_structure_solution 'SHELXT--(Sheldrick 2015)'
_diffrn_ambient_temperature 100(2)
_diffrn_measured_fraction_theta_full 0.994
_diffrn_measured_fraction_theta_max 0.994
_diffrn_measurement_device_type 'Bruker D8 venture'
_diffrn_measurement_method '\f and \w scans'
_diffrn_radiation_type CuK\a
_diffrn_radiation_wavelength 1.54178
_diffrn_reflns_av_R_equivalents 0.0660
_diffrn_reflns_av_unetI/netI 0.0595
_diffrn_reflns_Laue_measured_fraction_full 0.994
_diffrn_reflns_Laue_measured_fraction_max 0.994
_diffrn_reflns_limit_h_max 21
_diffrn_reflns_limit_h_min -22
_diffrn_reflns_limit_k_max 15
_diffrn_reflns_limit_k_min -13
_diffrn_reflns_limit_l_max 22
_diffrn_reflns_limit_l_min -18
_diffrn_reflns_number 33370
_diffrn_reflns_point_group_measured_fraction_full 0.994
_diffrn_reflns_point_group_measured_fraction_max 0.994
_diffrn_reflns_theta_full 66.592
_diffrn_reflns_theta_max 66.592
_diffrn_reflns_theta_min 2.542
_exptl_absorpt_coefficient_mu 0.514
_exptl_absorpt_correction_T_max 0.7533
_exptl_absorpt_correction_T_min 0.4821
_exptl_absorpt_correction_type multi-scan
_exptl_absorpt_process_details 'Sadabe, (Sheldrick 2012)'
_exptl_crystal_colour Red
_exptl_crystal_density_diffrn 1.163
_exptl_crystal_density_meas ?
_exptl_crystal_density_method 'Not Measured'
_exptl_crystal_description Plate
_exptl_crystal_F_000 1544
_exptl_crystal_preparation Luminescent
_exptl_crystal_recrystallization_method 'Vapour diffusion'
_exptl_crystal_size_max 0.450
_exptl_crystal_size_mid 0.275
_exptl_crystal_size_min 0.096
_refine_diff_density_max 0.607
_refine_diff_density_min -0.406
_refine_diff_density_rms 0.094
_refine_ls_extinction_coef 0.0020(3)
_refine_ls_extinction_expression Fc^*^=kFc[1+0.001xFc^2^\l^3^/sin(2\q)]^-1/4^
_refine_ls_extinction_method 'SHELXL-2014/7 (Sheldrick 2014'
_refine_ls_goodness_of_fit_ref 1.056
_refine_ls_hydrogen_treatment constr
_refine_ls_matrix_type full
_refine_ls_number_parameters 582
_refine_ls_number_reflns 7390
_refine_ls_number_restraints 131
_refine_ls_restrained_S_all 1.088
_refine_ls_R_factor_all 0.0972
_refine_ls_R_factor_gt 0.0869
_refine_ls_shift/su_max 0.000
_refine_ls_shift/su_mean 0.000
_refine_ls_structure_factor_coef Fsqd
_refine_ls_weighting_details 'w=1/[\s^2^(Fo^2^)+(0.1366P)^2^+4.6540P] where P=(Fo^2^+2Fc^2^)/3'
_refine_ls_weighting_scheme calc
_refine_ls_wR_factor_gt 0.2301
_refine_ls_wR_factor_ref 0.2408
_reflns_Friedel_coverage 0.000
_reflns_number_gt 6236
_reflns_number_total 7390
_reflns_threshold_expression 'I > 2\s(I)'
_cod_data_source_file c7tc04400c2.cif
_cod_data_source_block H263
_cod_depositor_comments
;
The following automatic conversions were performed:

data item '_exptl_absorpt_correction_type' value 'Multi-scan' was
changed to 'multi-scan' in accordance with the
/home/saulius/struct/COD-crude-data/automatic-downloads/DataCite-retrospective/RSC/depositions/lib/dictionaries/cif_core.dic
dictionary named 'cif_core.dic' version 2.4.2 last updated on
2011-04-26.

data item '_exptl_crystal_density_meas' value 'Not Measured' was
changed to '?' -- the value is perceived as not measured.

Automatic conversion script
Id: cif_fix_values 6909 2019-04-08 15:41:33Z antanas 
;
_cod_original_sg_symbol_H-M 'P 21/c'
_cod_database_code 7236961
_shelx_shelxl_version_number 2014/7
_shelx_space_group_comment
; 
The symmetry employed for this shelxl refinement is uniquely defined 
by the following loop, which should always be used as a source of 
symmetry information in preference to the above space-group names. 
They are only intended as comments. 
;
_shelx_estimated_absorpt_t_min 0.802
_shelx_estimated_absorpt_t_max 0.952
_computing_bruker_data_scaling 'SADABS V2012/1 (Bruker AXS Inc.)'

loop_
_space_group_symop_operation_xyz
'x, y, z'
'-x, y+1/2, -z+1/2'
'-x, -y, -z'
'x, -y-1/2, z-1/2'

loop_
_atom_site_label
_atom_site_type_symbol
_atom_site_fract_x
_atom_site_fract_y
_atom_site_fract_z
_atom_site_U_iso_or_equiv
_atom_site_adp_type
_atom_site_occupancy
_atom_site_site_symmetry_order
_atom_site_calc_flag
_atom_site_refinement_flags_posn
_atom_site_refinement_flags_adp
_atom_site_refinement_flags_occupancy
_atom_site_disorder_assembly
_atom_site_disorder_group
N1 N 0.52676(16) 0.5660(2) 0.35589(13) 0.0383(6) Uani 1 1 d . . . . .
N2 N 0.33977(16) 0.5236(2) 0.42718(15) 0.0438(7) Uani 1 1 d . . . . .
C1 C 0.50465(15) 0.6832(2) 0.51475(13) 0.0249(5) Uani 1 1 d . . . . .
C2 C 0.57767(15) 0.7410(2) 0.53192(14) 0.0254(6) Uani 1 1 d . . . . .
C3 C 0.62760(15) 0.7459(2) 0.49376(15) 0.0289(6) Uani 1 1 d . . . . .
H3 H 0.6166 0.7085 0.4476 0.035 Uiso 1 1 calc R U . . .
C4 C 0.69433(16) 0.8068(2) 0.52449(15) 0.0307(6) Uani 1 1 d . . . . .
C5 C 0.70796(16) 0.8656(2) 0.59027(15) 0.0303(6) Uani 1 1 d . . . . .
H5 H 0.7529 0.9078 0.6101 0.036 Uiso 1 1 calc R U . . .
C6 C 0.65679(15) 0.8635(2) 0.62742(15) 0.0277(6) Uani 1 1 d . . . . .
H6 H 0.6660 0.9048 0.6716 0.033 Uiso 1 1 calc R U . . .
C7 C 0.59265(15) 0.8000(2) 0.59859(14) 0.0244(5) Uani 1 1 d . . . . .
C8 C 0.53086(14) 0.7800(2) 0.62608(14) 0.0237(5) Uani 1 1 d . . . . .
C9 C 0.52197(15) 0.8142(2) 0.69118(14) 0.0259(6) Uani 1 1 d . . . . .
H9 H 0.5581 0.8612 0.7253 0.031 Uiso 1 1 calc R U . . .
C10 C 0.45912(15) 0.7784(2) 0.70558(14) 0.0272(6) Uani 1 1 d . . . . .
H10 H 0.4532 0.8007 0.7506 0.033 Uiso 1 1 calc R U . . .
C11 C 0.40452(15) 0.7108(2) 0.65635(15) 0.0266(6) Uani 1 1 d . . . . .
C12 C 0.41377(15) 0.6757(2) 0.59020(14) 0.0264(6) Uani 1 1 d . . . . .
H12 H 0.3775 0.6291 0.5561 0.032 Uiso 1 1 calc R U . . .
C13 C 0.47717(15) 0.71073(19) 0.57571(13) 0.0239(5) Uani 1 1 d . . . . .
C14 C 0.75043(16) 0.8088(2) 0.48621(16) 0.0347(7) Uani 1 1 d . . . . .
C15 C 0.71992(15) 0.8430(2) 0.40515(13) 0.0294(6) Uani 1 1 d D . . . .
C16 C 0.74037(15) 0.7921(2) 0.35114(14) 0.0304(6) Uani 1 1 d D . . . .
H16 H 0.7748 0.7341 0.3660 0.037 Uiso 1 1 calc R U . . .
C17 C 0.71133(17) 0.8244(2) 0.27592(15) 0.0374(7) Uani 1 1 d D . . . .
H17 H 0.7264 0.7897 0.2396 0.045 Uiso 1 1 calc R U . . .
C18 C 0.65980(18) 0.9083(3) 0.25431(16) 0.0420(7) Uani 1 1 d D . . . .
H18 H 0.6396 0.9310 0.2029 0.050 Uiso 1 1 calc R U . . .
C19 C 0.63808(18) 0.9584(2) 0.30632(17) 0.0409(7) Uani 1 1 d D . . . .
H19 H 0.6024 1.0150 0.2910 0.049 Uiso 1 1 calc R U . . .
C20 C 0.66829(17) 0.9262(2) 0.38207(17) 0.0353(6) Uani 1 1 d . . . . .
H20 H 0.6534 0.9616 0.4182 0.042 Uiso 1 1 calc R U . . .
C21 C 0.8208(7) 0.7678(7) 0.5213(3) 0.0365(13) Uani 0.540(9) 1 d D U P A 1
C22 C 0.8852(3) 0.7731(5) 0.4964(4) 0.0319(14) Uani 0.540(9) 1 d D U P A 1
C23 C 0.9270(3) 0.6847(5) 0.4925(3) 0.0411(15) Uani 0.540(9) 1 d D U P A 1
H23 H 0.9141 0.6181 0.5071 0.049 Uiso 0.540(9) 1 calc R U P A 1
C24 C 0.9873(3) 0.6925(5) 0.4677(4) 0.0516(17) Uani 0.540(9) 1 d D U P A 1
H24 H 1.0141 0.6313 0.4628 0.062 Uiso 0.540(9) 1 calc R U P A 1
C25 C 1.0079(3) 0.7915(5) 0.4500(4) 0.0488(18) Uani 0.540(9) 1 d D U P A 1
H25 H 1.0513 0.7982 0.4364 0.059 Uiso 0.540(9) 1 calc R U P A 1
C26 C 0.9667(4) 0.8788(5) 0.4521(4) 0.0528(18) Uani 0.540(9) 1 d D U P A 1
H26 H 0.9785 0.9456 0.4368 0.063 Uiso 0.540(9) 1 calc R U P A 1
C27 C 0.9076(5) 0.8671(7) 0.4768(5) 0.0440(19) Uani 0.540(9) 1 d . U P A 1
H27 H 0.8804 0.9284 0.4806 0.053 Uiso 0.540(9) 1 calc R U P A 1
C21A C 0.8269(9) 0.7899(9) 0.5288(4) 0.0365(13) Uani 0.460(9) 1 d D U P A 2
C22A C 0.8855(4) 0.8165(7) 0.4923(5) 0.0381(19) Uani 0.460(9) 1 d D U P A 2
C23A C 0.9388(4) 0.7396(6) 0.4948(5) 0.055(2) Uani 0.460(9) 1 d D U P A 2
H23A H 0.9379 0.6738 0.5182 0.066 Uiso 0.460(9) 1 calc R U P A 2
C24A C 0.9934(5) 0.7575(7) 0.4634(6) 0.062(2) Uani 0.460(9) 1 d D U P A 2
H24A H 1.0256 0.7020 0.4597 0.074 Uiso 0.460(9) 1 calc R U P A 2
C25A C 1.0000(4) 0.8583(7) 0.4376(5) 0.063(2) Uani 0.460(9) 1 d D U P A 2
H25A H 1.0411 0.8737 0.4218 0.076 Uiso 0.460(9) 1 calc R U P A 2
C26A C 0.9483(5) 0.9350(6) 0.4348(5) 0.061(2) Uani 0.460(9) 1 d D U P A 2
H26A H 0.9507 1.0020 0.4137 0.073 Uiso 0.460(9) 1 calc R U P A 2
C27A C 0.8918(5) 0.9135(10) 0.4633(5) 0.047(3) Uani 0.460(9) 1 d . . P A 2
H27A H 0.8565 0.9674 0.4626 0.057 Uiso 0.460(9) 1 calc R U P A 2
C28 C 0.84853(19) 0.7270(3) 0.6018(2) 0.0498(9) Uani 1 1 d D U . . .
C29 C 0.9108(2) 0.7679(4) 0.6618(2) 0.0641(12) Uani 1 1 d . . . . .
H29 H 0.9381 0.8273 0.6548 0.077 Uiso 1 1 calc R U . . .
C30 C 0.9325(3) 0.7186(5) 0.7338(2) 0.0738(14) Uani 1 1 d . . . . .
H30 H 0.9739 0.7467 0.7760 0.089 Uiso 1 1 calc R U . . .
C31 C 0.8944(3) 0.6308(5) 0.7434(3) 0.0798(15) Uani 1 1 d . . . . .
H31 H 0.9098 0.5984 0.7919 0.096 Uiso 1 1 calc R U . . .
C32 C 0.8348(3) 0.5904(4) 0.6838(2) 0.0705(12) Uani 1 1 d . . . . .
H32 H 0.8090 0.5292 0.6905 0.085 Uiso 1 1 calc R U . . .
C33 C 0.8111(2) 0.6383(3) 0.6125(2) 0.0558(10) Uani 1 1 d . . . . .
H33 H 0.7690 0.6099 0.5712 0.067 Uiso 1 1 calc R U . . .
C34 C 0.34252(16) 0.6690(2) 0.67988(15) 0.0294(6) Uani 1 1 d . . . . .
C35 C 0.36828(15) 0.6434(2) 0.76234(14) 0.0272(6) Uani 1 1 d . . . . .
C36 C 0.43655(15) 0.5870(2) 0.79777(15) 0.0276(6) Uani 1 1 d . . . . .
H36 H 0.4641 0.5621 0.7684 0.033 Uiso 1 1 calc R U . . .
C37 C 0.46451(16) 0.5669(2) 0.87514(15) 0.0317(6) Uani 1 1 d . . . . .
H37 H 0.5106 0.5276 0.8983 0.038 Uiso 1 1 calc R U . . .
C38 C 0.42526(17) 0.6041(2) 0.91884(15) 0.0342(7) Uani 1 1 d . . . . .
H38 H 0.4442 0.5904 0.9718 0.041 Uiso 1 1 calc R U . . .
C39 C 0.35850(17) 0.6613(2) 0.88456(16) 0.0357(7) Uani 1 1 d . . . . .
H39 H 0.3317 0.6873 0.9143 0.043 Uiso 1 1 calc R U . . .
C40 C 0.33036(16) 0.6809(2) 0.80777(16) 0.0324(6) Uani 1 1 d . . . . .
H40 H 0.2844 0.7205 0.7852 0.039 Uiso 1 1 calc R U . . .
C41 C 0.26853(16) 0.6575(2) 0.63091(16) 0.0328(6) Uani 1 1 d . . . . .
C42 C 0.21013(16) 0.6014(3) 0.65270(16) 0.0359(7) Uani 1 1 d . . . . .
C43 C 0.22300(17) 0.5002(3) 0.68271(16) 0.0374(7) Uani 1 1 d . . . . .
H43 H 0.2697 0.4653 0.6887 0.045 Uiso 1 1 calc R U . . .
C44 C 0.16918(18) 0.4491(3) 0.70403(18) 0.0442(8) Uani 1 1 d . . . . .
H44 H 0.1784 0.3796 0.7238 0.053 Uiso 1 1 calc R U . . .
C45 C 0.10193(19) 0.5009(3) 0.69606(19) 0.0524(9) Uani 1 1 d . . . . .
H45 H 0.0656 0.4672 0.7121 0.063 Uiso 1 1 calc R U . . .
C46 C 0.08667(19) 0.5999(4) 0.6654(2) 0.0577(10) Uani 1 1 d . . . . .
H46 H 0.0397 0.6338 0.6594 0.069 Uiso 1 1 calc R U . . .
C47 C 0.14054(19) 0.6508(3) 0.6429(2) 0.0497(9) Uani 1 1 d . . . . .
H47 H 0.1298 0.7191 0.6211 0.060 Uiso 1 1 calc R U . . .
C48 C 0.23914(16) 0.7026(2) 0.55234(16) 0.0339(6) Uani 1 1 d . . . . .
C49 C 0.24509(17) 0.8103(3) 0.54114(18) 0.0402(7) Uani 1 1 d . . . . .
H49 H 0.2700 0.8548 0.5835 0.048 Uiso 1 1 calc R U . . .
C50 C 0.21497(19) 0.8529(3) 0.4688(2) 0.0490(9) Uani 1 1 d . . . . .
H50 H 0.2184 0.9265 0.4621 0.059 Uiso 1 1 calc R U . . .
C51 C 0.18026(19) 0.7895(4) 0.4070(2) 0.0549(10) Uani 1 1 d . . . . .
H51 H 0.1612 0.8187 0.3574 0.066 Uiso 1 1 calc R U . . .
C52 C 0.1730(2) 0.6832(4) 0.41692(18) 0.0542(10) Uani 1 1 d . . . . .
H52 H 0.1485 0.6393 0.3741 0.065 Uiso 1 1 calc R U . . .
C53 C 0.20163(18) 0.6394(3) 0.48986(18) 0.0443(8) Uani 1 1 d . . . . .
H53 H 0.1953 0.5664 0.4965 0.053 Uiso 1 1 calc R U . . .
C54 C 0.47045(16) 0.6169(2) 0.45560(14) 0.0280(6) Uani 1 1 d . . . . .
C55 C 0.50260(17) 0.5904(2) 0.40047(15) 0.0312(6) Uani 1 1 d . . . . .
C56 C 0.39750(17) 0.5662(2) 0.44095(14) 0.0321(6) Uani 1 1 d . . . . .

loop_
_atom_site_aniso_label
_atom_site_aniso_U_11
_atom_site_aniso_U_22
_atom_site_aniso_U_33
_atom_site_aniso_U_23
_atom_site_aniso_U_13
_atom_site_aniso_U_12
N1 0.0564(15) 0.0374(14) 0.0227(12) -0.0007(10) 0.0168(11) 0.0069(12)
N2 0.0476(16) 0.0475(16) 0.0321(13) -0.0083(12) 0.0105(12) -0.0029(13)
C1 0.0333(13) 0.0230(12) 0.0172(12) 0.0059(9) 0.0080(10) 0.0086(10)
C2 0.0350(13) 0.0242(12) 0.0172(12) 0.0060(10) 0.0101(10) 0.0098(10)
C3 0.0369(14) 0.0296(14) 0.0226(13) 0.0039(10) 0.0140(11) 0.0086(11)
C4 0.0380(14) 0.0324(14) 0.0253(13) 0.0080(11) 0.0162(11) 0.0126(11)
C5 0.0320(13) 0.0321(14) 0.0273(14) 0.0065(11) 0.0117(11) 0.0062(11)
C6 0.0347(13) 0.0285(13) 0.0212(12) 0.0037(10) 0.0121(11) 0.0062(11)
C7 0.0323(13) 0.0233(12) 0.0181(12) 0.0061(9) 0.0102(10) 0.0082(10)
C8 0.0305(13) 0.0229(12) 0.0181(12) 0.0050(9) 0.0098(10) 0.0063(10)
C9 0.0334(13) 0.0241(13) 0.0203(12) 0.0015(10) 0.0103(10) 0.0013(10)
C10 0.0386(14) 0.0258(13) 0.0218(12) 0.0016(10) 0.0165(11) 0.0048(11)
C11 0.0309(13) 0.0238(13) 0.0254(13) 0.0033(10) 0.0112(11) 0.0084(10)
C12 0.0300(13) 0.0267(13) 0.0207(12) 0.0017(10) 0.0076(10) 0.0052(10)
C13 0.0315(13) 0.0234(12) 0.0164(11) 0.0056(9) 0.0087(10) 0.0084(10)
C14 0.0342(14) 0.0466(17) 0.0256(14) 0.0020(12) 0.0141(12) 0.0056(12)
C15 0.0302(13) 0.0341(14) 0.0248(13) 0.0016(11) 0.0117(11) -0.0033(11)
C16 0.0296(13) 0.0356(15) 0.0250(13) -0.0032(11) 0.0091(11) -0.0047(11)
C17 0.0424(16) 0.0439(17) 0.0260(14) -0.0066(12) 0.0133(12) -0.0134(13)
C18 0.0429(16) 0.0490(18) 0.0271(15) 0.0081(13) 0.0055(13) -0.0075(14)
C19 0.0414(16) 0.0380(16) 0.0403(17) 0.0114(13) 0.0124(13) 0.0030(13)
C20 0.0385(15) 0.0352(15) 0.0344(15) 0.0007(12) 0.0164(12) -0.0007(12)
C21 0.0349(17) 0.044(3) 0.0300(16) -0.0098(16) 0.0116(14) 0.0026(19)
C22 0.029(2) 0.038(3) 0.029(2) -0.002(2) 0.0116(17) -0.0034(18)
C23 0.038(2) 0.048(3) 0.038(2) -0.001(2) 0.0152(19) 0.0047(19)
C24 0.043(2) 0.066(3) 0.047(3) -0.005(2) 0.018(2) 0.009(2)
C25 0.035(2) 0.066(3) 0.046(3) 0.000(2) 0.017(2) -0.013(2)
C26 0.052(3) 0.064(3) 0.047(3) -0.005(2) 0.025(2) -0.013(2)
C27 0.042(3) 0.045(3) 0.043(3) 0.000(2) 0.013(2) -0.008(2)
C21A 0.0349(17) 0.044(3) 0.0300(16) -0.0098(16) 0.0116(14) 0.0026(19)
C22A 0.039(3) 0.042(3) 0.031(3) -0.002(2) 0.012(2) 0.003(2)
C23A 0.053(3) 0.063(3) 0.051(3) -0.003(2) 0.021(2) 0.016(2)
C24A 0.055(3) 0.071(3) 0.060(3) 0.000(3) 0.023(2) 0.003(3)
C25A 0.054(3) 0.075(3) 0.063(3) -0.010(2) 0.024(3) 0.002(2)
C26A 0.057(3) 0.066(3) 0.059(3) -0.008(3) 0.023(2) -0.006(2)
C27A 0.028(4) 0.081(7) 0.035(5) -0.036(5) 0.013(3) -0.015(4)
C28 0.0402(15) 0.0690(19) 0.0395(16) -0.0063(14) 0.0145(13) 0.0191(14)
C29 0.049(2) 0.102(3) 0.0330(18) -0.0080(19) 0.0057(15) 0.024(2)
C30 0.062(2) 0.115(4) 0.035(2) -0.010(2) 0.0079(18) 0.033(3)
C31 0.081(3) 0.107(4) 0.046(2) 0.013(2) 0.018(2) 0.039(3)
C32 0.078(3) 0.084(3) 0.048(2) 0.013(2) 0.022(2) 0.033(2)
C33 0.058(2) 0.067(2) 0.0435(19) 0.0073(17) 0.0202(17) 0.0257(19)
C34 0.0338(14) 0.0293(14) 0.0255(13) 0.0007(11) 0.0118(11) 0.0035(11)
C35 0.0322(13) 0.0257(13) 0.0215(13) -0.0012(10) 0.0077(11) -0.0022(10)
C36 0.0323(13) 0.0264(13) 0.0274(13) -0.0004(10) 0.0152(11) -0.0004(10)
C37 0.0344(14) 0.0286(14) 0.0257(13) 0.0043(11) 0.0044(11) -0.0046(11)
C38 0.0485(16) 0.0327(15) 0.0187(13) -0.0045(11) 0.0099(12) -0.0186(13)
C39 0.0422(16) 0.0404(16) 0.0312(15) -0.0118(12) 0.0216(13) -0.0132(13)
C40 0.0306(13) 0.0374(15) 0.0287(14) -0.0059(12) 0.0108(11) -0.0025(11)
C41 0.0349(14) 0.0374(15) 0.0259(14) 0.0015(11) 0.0115(12) 0.0065(12)
C42 0.0284(13) 0.0480(17) 0.0284(14) 0.0035(12) 0.0077(11) 0.0042(12)
C43 0.0329(14) 0.0457(17) 0.0300(14) 0.0006(13) 0.0079(12) -0.0015(12)
C44 0.0418(16) 0.0528(19) 0.0365(16) 0.0040(14) 0.0133(13) -0.0043(14)
C45 0.0404(17) 0.077(3) 0.0404(18) 0.0112(17) 0.0164(14) -0.0021(17)
C46 0.0339(16) 0.086(3) 0.053(2) 0.017(2) 0.0166(15) 0.0122(17)
C47 0.0388(17) 0.068(2) 0.0439(18) 0.0175(17) 0.0176(14) 0.0154(16)
C48 0.0295(13) 0.0453(17) 0.0260(14) 0.0049(12) 0.0096(11) 0.0075(12)
C49 0.0333(15) 0.0494(18) 0.0379(16) 0.0100(14) 0.0137(13) 0.0068(13)
C50 0.0411(17) 0.062(2) 0.050(2) 0.0226(17) 0.0242(16) 0.0134(16)
C51 0.0388(17) 0.091(3) 0.0343(18) 0.0247(19) 0.0138(14) 0.0216(18)
C52 0.0439(18) 0.087(3) 0.0249(16) -0.0014(17) 0.0055(13) 0.0119(18)
C53 0.0398(16) 0.058(2) 0.0316(16) -0.0011(14) 0.0092(13) 0.0089(14)
C54 0.0399(14) 0.0251(13) 0.0172(12) 0.0055(10) 0.0089(11) 0.0099(11)
C55 0.0435(15) 0.0278(14) 0.0191(13) 0.0016(10) 0.0082(12) 0.0074(11)
C56 0.0447(16) 0.0296(14) 0.0183(12) -0.0014(10) 0.0078(11) 0.0069(12)

loop_
_atom_type_symbol
_atom_type_description
_atom_type_scat_dispersion_real
_atom_type_scat_dispersion_imag
_atom_type_scat_source
C C 0.0181 0.0091 'International Tables Vol C Tables 4.2.6.8 and 6.1.1.4'
H H 0.0000 0.0000 'International Tables Vol C Tables 4.2.6.8 and 6.1.1.4'
N N 0.0311 0.0180 'International Tables Vol C Tables 4.2.6.8 and 6.1.1.4'

loop_
_geom_angle_atom_site_label_1
_geom_angle_atom_site_label_2
_geom_angle_atom_site_label_3
_geom_angle
C54 C1 C2 126.7(2)
C54 C1 C13 127.0(2)
C2 C1 C13 106.3(2)
C3 C2 C7 120.4(2)
C3 C2 C1 131.4(2)
C7 C2 C1 108.2(2)
C2 C3 C4 118.8(2)
C2 C3 H3 120.6
C4 C3 H3 120.6
C5 C4 C3 120.0(2)
C5 C4 C14 120.5(3)
C3 C4 C14 119.5(2)
C6 C5 C4 121.3(3)
C6 C5 H5 119.4
C4 C5 H5 119.4
C7 C6 C5 118.5(2)
C7 C6 H6 120.8
C5 C6 H6 120.8
C6 C7 C2 120.9(2)
C6 C7 C8 130.6(2)
C2 C7 C8 108.5(2)
C9 C8 C13 120.5(2)
C9 C8 C7 130.4(2)
C13 C8 C7 109.0(2)
C8 C9 C10 118.5(2)
C8 C9 H9 120.8
C10 C9 H9 120.8
C9 C10 C11 122.3(2)
C9 C10 H10 118.9
C11 C10 H10 118.9
C10 C11 C12 119.1(2)
C10 C11 C34 118.4(2)
C12 C11 C34 122.1(2)
C13 C12 C11 118.9(2)
C13 C12 H12 120.6
C11 C12 H12 120.6
C12 C13 C8 120.6(2)
C12 C13 C1 131.3(2)
C8 C13 C1 108.0(2)
C21 C14 C15 123.1(4)
C21A C14 C15 124.3(4)
C21 C14 C4 119.8(4)
C21A C14 C4 118.9(5)
C15 C14 C4 116.5(2)
C20 C15 C16 118.6(2)
C20 C15 C14 119.7(2)
C16 C15 C14 121.7(2)
C17 C16 C15 121.1(3)
C17 C16 H16 119.4
C15 C16 H16 119.4
C16 C17 C18 119.1(3)
C16 C17 H17 120.4
C18 C17 H17 120.4
C19 C18 C17 120.6(2)
C19 C18 H18 119.7
C17 C18 H18 119.7
C18 C19 C20 119.9(3)
C18 C19 H19 120.1
C20 C19 H19 120.1
C15 C20 C19 120.7(3)
C15 C20 H20 119.7
C19 C20 H20 119.7
C14 C21 C22 127.1(4)
C14 C21 C28 122.2(8)
C22 C21 C28 109.8(7)
C27 C22 C23 117.0(5)
C27 C22 C21 120.6(6)
C23 C22 C21 122.4(5)
C22 C23 C24 120.8(3)
C22 C23 H23 119.6
C24 C23 H23 119.6
C23 C24 C25 119.0(3)
C23 C24 H24 120.5
C25 C24 H24 120.5
C26 C25 C24 121.0(3)
C26 C25 H25 119.5
C24 C25 H25 119.5
C25 C26 C27 117.7(5)
C25 C26 H26 121.1
C27 C26 H26 121.1
C22 C27 C26 124.4(8)
C22 C27 H27 117.8
C26 C27 H27 117.8
C14 C21A C28 119.1(9)
C14 C21A C22A 117.4(4)
C28 C21A C22A 122.6(10)
C27A C22A C23A 118.2(5)
C27A C22A C21A 124.2(7)
C23A C22A C21A 117.4(6)
C22A C23A C24A 120.9(3)
C22A C23A H23A 119.6
C24A C23A H23A 119.6
C23A C24A C25A 118.8(3)
C23A C24A H24A 120.6
C25A C24A H24A 120.6
C26A C25A C24A 120.8(3)
C26A C25A H25A 119.6
C24A C25A H25A 119.6
C25A C26A C27A 118.9(6)
C25A C26A H26A 120.5
C27A C26A H26A 120.5
C22A C27A C26A 122.0(8)
C22A C27A H27A 119.0
C26A C27A H27A 119.0
C33 C28 C29 120.0(4)
C33 C28 C21 115.6(5)
C29 C28 C21 124.3(6)
C33 C28 C21A 126.1(6)
C29 C28 C21A 113.9(6)
C28 C29 C30 118.2(5)
C28 C29 H29 120.9
C30 C29 H29 120.9
C31 C30 C29 121.0(4)
C31 C30 H30 119.5
C29 C30 H30 119.5
C32 C31 C30 120.1(4)
C32 C31 H31 119.9
C30 C31 H31 119.9
C31 C32 C33 120.3(5)
C31 C32 H32 119.9
C33 C32 H32 119.9
C28 C33 C32 120.5(4)
C28 C33 H33 119.8
C32 C33 H33 119.8
C41 C34 C35 122.4(3)
C41 C34 C11 123.0(2)
C35 C34 C11 114.6(2)
C40 C35 C36 117.8(2)
C40 C35 C34 122.7(2)
C36 C35 C34 119.3(2)
C37 C36 C35 120.9(2)
C37 C36 H36 119.6
C35 C36 H36 119.6
C36 C37 C38 120.1(3)
C36 C37 H37 119.9
C38 C37 H37 119.9
C39 C38 C37 119.4(3)
C39 C38 H38 120.3
C37 C38 H38 120.3
C40 C39 C38 120.7(3)
C40 C39 H39 119.7
C38 C39 H39 119.7
C39 C40 C35 121.1(3)
C39 C40 H40 119.4
C35 C40 H40 119.4
C34 C41 C42 122.0(2)
C34 C41 C48 122.5(3)
C42 C41 C48 115.5(2)
C43 C42 C47 118.5(3)
C43 C42 C41 121.6(3)
C47 C42 C41 119.9(3)
C44 C43 C42 121.4(3)
C44 C43 H43 119.3
C42 C43 H43 119.3
C45 C44 C43 119.0(3)
C45 C44 H44 120.5
C43 C44 H44 120.5
C46 C45 C44 121.2(3)
C46 C45 H45 119.4
C44 C45 H45 119.4
C45 C46 C47 119.8(3)
C45 C46 H46 120.1
C47 C46 H46 120.1
C42 C47 C46 120.1(3)
C42 C47 H47 120.0
C46 C47 H47 120.0
C53 C48 C49 118.7(3)
C53 C48 C41 120.7(3)
C49 C48 C41 120.5(3)
C50 C49 C48 120.6(3)
C50 C49 H49 119.7
C48 C49 H49 119.7
C51 C50 C49 120.4(4)
C51 C50 H50 119.8
C49 C50 H50 119.8
C50 C51 C52 119.9(3)
C50 C51 H51 120.1
C52 C51 H51 120.1
C51 C52 C53 120.3(3)
C51 C52 H52 119.8
C53 C52 H52 119.8
C48 C53 C52 120.0(4)
C48 C53 H53 120.0
C52 C53 H53 120.0
C1 C54 C55 123.7(3)
C1 C54 C56 123.5(2)
C55 C54 C56 112.8(2)
N1 C55 C54 177.6(3)
N2 C56 C54 177.4(3)

loop_
_geom_bond_atom_site_label_1
_geom_bond_atom_site_label_2
_geom_bond_distance
N1 C55 1.148(4)
N2 C56 1.150(4)
C1 C54 1.357(4)
C1 C2 1.480(4)
C1 C13 1.482(3)
C2 C3 1.391(4)
C2 C7 1.408(4)
C3 C4 1.399(4)
C3 H3 0.9500
C4 C5 1.396(4)
C4 C14 1.494(4)
C5 C6 1.395(4)
C5 H5 0.9500
C6 C7 1.379(4)
C6 H6 0.9500
C7 C8 1.468(4)
C8 C9 1.384(4)
C8 C13 1.406(4)
C9 C10 1.388(4)
C9 H9 0.9500
C10 C11 1.391(4)
C10 H10 0.9500
C11 C12 1.409(4)
C11 C34 1.497(4)
C12 C13 1.395(4)
C12 H12 0.9500
C14 C21 1.340(12)
C14 C21A 1.376(14)
C14 C15 1.493(4)
C15 C20 1.388(4)
C15 C16 1.389(3)
C16 C17 1.387(3)
C16 H16 0.9500
C17 C18 1.394(4)
C17 H17 0.9500
C18 C19 1.364(4)
C18 H18 0.9500
C19 C20 1.396(4)
C19 H19 0.9500
C20 H20 0.9500
C21 C22 1.461(13)
C21 C28 1.511(6)
C22 C27 1.364(10)
C22 C23 1.388(4)
C23 C24 1.389(4)
C23 H23 0.9500
C24 C25 1.395(5)
C24 H24 0.9500
C25 C26 1.362(5)
C25 H25 0.9500
C26 C27 1.371(11)
C26 H26 0.9500
C27 H27 0.9500
C21A C28 1.519(6)
C21A C22A 1.547(14)
C22A C27A 1.374(14)
C22A C23A 1.388(4)
C23A C24A 1.389(4)
C23A H23A 0.9500
C24A C25A 1.395(5)
C24A H24A 0.9500
C25A C26A 1.364(5)
C25A H25A 0.9500
C26A C27A 1.392(11)
C26A H26A 0.9500
C27A H27A 0.9500
C28 C33 1.385(6)
C28 C29 1.387(5)
C29 C30 1.419(6)
C29 H29 0.9500
C30 C31 1.375(8)
C30 H30 0.9500
C31 C32 1.356(7)
C31 H31 0.9500
C32 C33 1.397(5)
C32 H32 0.9500
C33 H33 0.9500
C34 C41 1.356(4)
C34 C35 1.493(4)
C35 C40 1.398(4)
C35 C36 1.399(4)
C36 C37 1.387(4)
C36 H36 0.9500
C37 C38 1.390(4)
C37 H37 0.9500
C38 C39 1.380(4)
C38 H38 0.9500
C39 C40 1.376(4)
C39 H39 0.9500
C40 H40 0.9500
C41 C42 1.495(4)
C41 C48 1.498(4)
C42 C43 1.390(5)
C42 C47 1.399(4)
C43 C44 1.387(4)
C43 H43 0.9500
C44 C45 1.381(5)
C44 H44 0.9500
C45 C46 1.370(6)
C45 H45 0.9500
C46 C47 1.400(5)
C46 H46 0.9500
C47 H47 0.9500
C48 C53 1.385(5)
C48 C49 1.396(5)
C49 C50 1.384(4)
C49 H49 0.9500
C50 C51 1.370(6)
C50 H50 0.9500
C51 C52 1.377(6)
C51 H51 0.9500
C52 C53 1.400(5)
C52 H52 0.9500
C53 H53 0.9500
C54 C55 1.438(4)
C54 C56 1.443(4)

loop_
_geom_torsion_atom_site_label_1
_geom_torsion_atom_site_label_2
_geom_torsion_atom_site_label_3
_geom_torsion_atom_site_label_4
_geom_torsion
C54 C1 C2 C3 1.9(4)
C13 C1 C2 C3 -179.0(2)
C54 C1 C2 C7 -179.5(2)
C13 C1 C2 C7 -0.4(3)
C7 C2 C3 C4 2.6(4)
C1 C2 C3 C4 -178.9(2)
C2 C3 C4 C5 -3.2(4)
C2 C3 C4 C14 177.1(2)
C3 C4 C5 C6 1.2(4)
C14 C4 C5 C6 -179.0(2)
C4 C5 C6 C7 1.3(4)
C5 C6 C7 C2 -1.9(4)
C5 C6 C7 C8 178.3(2)
C3 C2 C7 C6 -0.1(4)
C1 C2 C7 C6 -178.9(2)
C3 C2 C7 C8 179.8(2)
C1 C2 C7 C8 1.0(3)
C6 C7 C8 C9 -4.4(4)
C2 C7 C8 C9 175.8(3)
C6 C7 C8 C13 178.6(2)
C2 C7 C8 C13 -1.2(3)
C13 C8 C9 C10 0.2(4)
C7 C8 C9 C10 -176.5(2)
C8 C9 C10 C11 -1.0(4)
C9 C10 C11 C12 1.2(4)
C9 C10 C11 C34 174.8(2)
C10 C11 C12 C13 -0.6(4)
C34 C11 C12 C13 -174.0(2)
C11 C12 C13 C8 -0.2(4)
C11 C12 C13 C1 175.7(2)
C9 C8 C13 C12 0.4(4)
C7 C8 C13 C12 177.7(2)
C9 C8 C13 C1 -176.4(2)
C7 C8 C13 C1 1.0(3)
C54 C1 C13 C12 2.4(4)
C2 C1 C13 C12 -176.6(2)
C54 C1 C13 C8 178.7(2)
C2 C1 C13 C8 -0.3(3)
C5 C4 C14 C21 66.3(6)
C3 C4 C14 C21 -114.0(6)
C5 C4 C14 C21A 51.1(7)
C3 C4 C14 C21A -129.2(6)
C5 C4 C14 C15 -122.4(3)
C3 C4 C14 C15 57.3(4)
C21 C14 C15 C20 -148.7(6)
C21A C14 C15 C20 -132.8(7)
C4 C14 C15 C20 40.4(4)
C21 C14 C15 C16 32.9(7)
C21A C14 C15 C16 48.8(7)
C4 C14 C15 C16 -138.0(3)
C20 C15 C16 C17 1.3(4)
C14 C15 C16 C17 179.7(3)
C15 C16 C17 C18 -1.1(4)
C16 C17 C18 C19 0.0(5)
C17 C18 C19 C20 0.8(5)
C16 C15 C20 C19 -0.5(4)
C14 C15 C20 C19 -178.9(3)
C18 C19 C20 C15 -0.5(5)
C15 C14 C21 C22 16.6(11)
C4 C14 C21 C22 -172.8(6)
C15 C14 C21 C28 -175.8(5)
C4 C14 C21 C28 -5.2(10)
C14 C21 C22 C27 50.7(12)
C28 C21 C22 C27 -118.2(8)
C14 C21 C22 C23 -130.3(8)
C28 C21 C22 C23 60.8(9)
C27 C22 C23 C24 -1.7(10)
C21 C22 C23 C24 179.2(6)
C22 C23 C24 C25 3.0(10)
C23 C24 C25 C26 -4.3(10)
C24 C25 C26 C27 4.2(11)
C23 C22 C27 C26 1.7(12)
C21 C22 C27 C26 -179.2(7)
C25 C26 C27 C22 -3.0(12)
C15 C14 C21A C28 -162.9(6)
C4 C14 C21A C28 24.1(11)
C15 C14 C21A C22A 6.3(12)
C4 C14 C21A C22A -166.8(6)
C14 C21A C22A C27A 55.0(13)
C28 C21A C22A C27A -136.3(9)
C14 C21A C22A C23A -130.3(9)
C28 C21A C22A C23A 38.4(13)
C27A C22A C23A C24A -4.8(13)
C21A C22A C23A C24A -179.8(9)
C22A C23A C24A C25A 7.7(14)
C23A C24A C25A C26A -7.6(14)
C24A C25A C26A C27A 4.6(14)
C23A C22A C27A C26A 1.7(13)
C21A C22A C27A C26A 176.4(8)
C25A C26A C27A C22A -1.7(13)
C14 C21 C28 C33 66.8(9)
C22 C21 C28 C33 -123.7(6)
C14 C21 C28 C29 -118.0(8)
C22 C21 C28 C29 51.6(8)
C14 C21A C28 C33 40.9(12)
C22A C21A C28 C33 -127.7(8)
C14 C21A C28 C29 -137.3(8)
C22A C21A C28 C29 54.2(11)
C33 C28 C29 C30 -2.2(5)
C21 C28 C29 C30 -177.2(6)
C21A C28 C29 C30 176.1(7)
C28 C29 C30 C31 2.0(6)
C29 C30 C31 C32 -0.5(7)
C30 C31 C32 C33 -0.8(7)
C29 C28 C33 C32 1.0(5)
C21 C28 C33 C32 176.4(6)
C21A C28 C33 C32 -177.1(7)
C31 C32 C33 C28 0.6(6)
C10 C11 C34 C41 140.8(3)
C12 C11 C34 C41 -45.8(4)
C10 C11 C34 C35 -37.8(3)
C12 C11 C34 C35 135.6(3)
C41 C34 C35 C40 -49.7(4)
C11 C34 C35 C40 128.8(3)
C41 C34 C35 C36 135.7(3)
C11 C34 C35 C36 -45.8(3)
C40 C35 C36 C37 1.5(4)
C34 C35 C36 C37 176.4(2)
C35 C36 C37 C38 -0.9(4)
C36 C37 C38 C39 -0.1(4)
C37 C38 C39 C40 0.5(4)
C38 C39 C40 C35 0.2(4)
C36 C35 C40 C39 -1.2(4)
C34 C35 C40 C39 -175.8(3)
C35 C34 C41 C42 -10.6(4)
C11 C34 C41 C42 170.9(3)
C35 C34 C41 C48 167.5(3)
C11 C34 C41 C48 -10.9(4)
C34 C41 C42 C43 -53.2(4)
C48 C41 C42 C43 128.6(3)
C34 C41 C42 C47 126.9(3)
C48 C41 C42 C47 -51.4(4)
C47 C42 C43 C44 -1.1(5)
C41 C42 C43 C44 178.9(3)
C42 C43 C44 C45 -0.9(5)
C43 C44 C45 C46 2.1(5)
C44 C45 C46 C47 -1.2(6)
C43 C42 C47 C46 2.0(5)
C41 C42 C47 C46 -178.1(3)
C45 C46 C47 C42 -0.8(6)
C34 C41 C48 C53 126.6(3)
C42 C41 C48 C53 -55.1(4)
C34 C41 C48 C49 -57.1(4)
C42 C41 C48 C49 121.1(3)
C53 C48 C49 C50 -0.9(4)
C41 C48 C49 C50 -177.2(3)
C48 C49 C50 C51 -1.4(5)
C49 C50 C51 C52 2.1(5)
C50 C51 C52 C53 -0.6(5)
C49 C48 C53 C52 2.3(4)
C41 C48 C53 C52 178.6(3)
C51 C52 C53 C48 -1.7(5)
C2 C1 C54 C55 1.8(4)
C13 C1 C54 C55 -177.0(2)
C2 C1 C54 C56 -177.6(2)
C13 C1 C54 C56 3.5(4)
